data_1564838
loop_
_publ_author_name
'Cao, Yihan'
'Shih, Wei-Chun'
'Bhuvanesh, Nattamai'
'Zhou, Jia'
'Ozerov, Oleg V.'

_publ_section_title
;
 Cooperative C-H Activation of Pyridine by PBP Complexes of Rh and Ir Can
 Lead to Bridging 2-Pyridyls with Different Connectivity to the B-M Unit
;
_journal_name_full 'Chemical Science'
_journal_paper_doi 10.1039/D1SC01850G
_journal_year 2021
_chemical_formula_moiety 'C33 H43 B N P2 Rh, C7 H8'
_chemical_formula_sum 'C40 H51 B N P2 Rh'
_chemical_formula_weight 721.47
_chemical_name_systematic (PBP)RhQuH
_chemical_properties_physical Air-sensitive,Moisture-sensitive
_space_group_crystal_system triclinic
_space_group_IT_number 2
_space_group_name_Hall '-P 1'
_space_group_name_H-M_alt 'P -1'
_atom_sites_solution_hydrogens mixed
_atom_sites_solution_primary dual
_audit_creation_date 2017-08-07
_audit_creation_method
;
Olex2 1.2-beta
(compiled 2017.03.28 svn.r3405 for OlexSys, GUI svn.r5335)
;
_audit_update_record
;
2020-07-06 deposited with the CCDC.	2021-10-04 downloaded from the CCDC.
;
_cell_angle_alpha 69.548(2)
_cell_angle_beta 86.910(2)
_cell_angle_gamma 85.175(2)
_cell_formula_units_Z 2
_cell_length_a 10.3663(14)
_cell_length_b 11.4470(16)
_cell_length_c 15.962(2)
_cell_measurement_reflns_used 9868
_cell_measurement_temperature 110.0
_cell_measurement_theta_max 27.485
_cell_measurement_theta_min 2.368
_cell_volume 1767.8(4)
_computing_cell_refinement 'SAINT v8.34A (Bruker, 2013)'
_computing_data_reduction 'SAINT v8.34A (Bruker, 2013)'
_computing_molecular_graphics 'Olex2 (Dolomanov et al., 2009)'
_computing_publication_material 'Olex2 (Dolomanov et al., 2009)'
_computing_structure_refinement 'ShelXL (Sheldrick, 2015)'
_computing_structure_solution 'ShelXT (Sheldrick, 2015)'
_diffrn_ambient_temperature 110.0
_diffrn_measured_fraction_theta_full 0.996
_diffrn_measured_fraction_theta_max 0.987
_diffrn_measurement_device_type 'Bruker APEX-II CCD'
_diffrn_measurement_method '\f and \w scans'
_diffrn_radiation_type MoK\a
_diffrn_radiation_wavelength 0.71073
_diffrn_reflns_av_R_equivalents 0.0219
_diffrn_reflns_av_unetI/netI 0.0302
_diffrn_reflns_Laue_measured_fraction_full 0.996
_diffrn_reflns_Laue_measured_fraction_max 0.987
_diffrn_reflns_limit_h_max 13
_diffrn_reflns_limit_h_min -13
_diffrn_reflns_limit_k_max 14
_diffrn_reflns_limit_k_min -14
_diffrn_reflns_limit_l_max 20
_diffrn_reflns_limit_l_min -20
_diffrn_reflns_number 20337
_diffrn_reflns_point_group_measured_fraction_full 0.996
_diffrn_reflns_point_group_measured_fraction_max 0.987
_diffrn_reflns_theta_full 25.242
_diffrn_reflns_theta_max 27.521
_diffrn_reflns_theta_min 1.903
_diffrn_standards_number 0
_exptl_absorpt_coefficient_mu 0.603
_exptl_absorpt_correction_T_max 0.4305
_exptl_absorpt_correction_T_min 0.3977
_exptl_absorpt_correction_type multi-scan
_exptl_absorpt_process_details
'SADABS-2014/3 (Bruker,2014/3) was used for absorption correction. wR2(int) was 0.0448 before and 0.0367 after correction. The Ratio of minimum to maximum transmission is 0.9238. The \l/2 correction factor is Not present.'
_exptl_crystal_colour 'light yellow'
_exptl_crystal_colour_primary colourless
_exptl_crystal_density_diffrn 1.355
_exptl_crystal_description block
_exptl_crystal_F_000 756
_exptl_crystal_size_max 0.368
_exptl_crystal_size_mid 0.36
_exptl_crystal_size_min 0.164
_refine_diff_density_max 0.476
_refine_diff_density_min -0.398
_refine_diff_density_rms 0.063
_refine_ls_extinction_method none
_refine_ls_goodness_of_fit_ref 1.047
_refine_ls_hydrogen_treatment constr
_refine_ls_matrix_type full
_refine_ls_number_parameters 415
_refine_ls_number_reflns 8033
_refine_ls_number_restraints 0
_refine_ls_restrained_S_all 1.047
_refine_ls_R_factor_all 0.0303
_refine_ls_R_factor_gt 0.0255
_refine_ls_shift/su_max 0.002
_refine_ls_shift/su_mean 0.000
_refine_ls_structure_factor_coef Fsqd
_refine_ls_weighting_details 'w=1/[\s^2^(Fo^2^)+(0.0250P)^2^+0.9574P] where P=(Fo^2^+2Fc^2^)/3'
_refine_ls_weighting_scheme calc
_refine_ls_wR_factor_gt 0.0583
_refine_ls_wR_factor_ref 0.0611
_reflns_Friedel_coverage 0.000
_reflns_number_gt 7242
_reflns_number_total 8033
_reflns_threshold_expression 'I > 2\s(I)'
_cod_data_source_file d1sc01850g3.cif
_cod_data_source_block yhc084
_cod_original_cell_volume 1767.9(4)
_cod_database_code 1564838
_shelx_shelxl_version_number 2014/7
_shelx_space_group_comment
;
The symmetry employed for this shelxl refinement is uniquely defined
by the following loop, which should always be used as a source of
symmetry information in preference to the above space-group names.
They are only intended as comments.
;
_shelx_estimated_absorpt_t_max 0.908
_shelx_estimated_absorpt_t_min 0.809
_olex2_refinement_description
;
1. Fixed Uiso
 At 1.2 times of:
  All C(H) groups
 At 1.5 times of:
  All C(H,H,H) groups, All Rh(H) groups
2.a Riding coordinates:
 Rh1(H)
2.b Ternary CH refined with riding coordinates:
 C16(H16), C19(H19), C28(H28), C31(H31)
2.c Aromatic/amide H refined with riding coordinates:
 C2(H2), C3(H3), C6(H6), C7(H7), C8(H8), C9(H9), C11(H11), C12(H12), C13(H13),
 C14(H14), C24(H24), C25(H25), C26(H26), C27(H27), C35(H35), C36(H36), C37(H37),
  C38(H38), C39(H39)
2.d Idealised Me refined as rotating group:
 C17(H17A,H17B,H17C), C18(H18A,H18B,H18C), C20(H20A,H20B,H20C), C21(H21A,H21B,
 H21C), C29(H29A,H29B,H29C), C30(H30A,H30B,H30C), C32(H32A,H32B,H32C), C33(H33A,
 H33B,H33C), C40(H40A,H40B,H40C)
;
_olex2_submission_special_instructions 'No special instructions were received'

loop_
_space_group_symop_operation_xyz
'x, y, z'
'-x, -y, -z'

loop_
_atom_site_label
_atom_site_type_symbol
_atom_site_fract_x
_atom_site_fract_y
_atom_site_fract_z
_atom_site_U_iso_or_equiv
_atom_site_adp_type
_atom_site_occupancy
_atom_site_site_symmetry_order
_atom_site_calc_flag
_atom_site_refinement_flags_posn
_atom_site_refinement_flags_adp
_atom_site_refinement_flags_occupancy
_atom_site_disorder_assembly
_atom_site_disorder_group
Rh1 Rh 0.60308(2) 0.44047(2) 0.72866(2) 0.01234(4) Uani 1 1 d . . . . .
H H 0.5226 0.4044 0.8056 0.019 Uiso 1 1 d R . . . .
P1 P 0.66646(4) 0.23437(4) 0.78510(3) 0.01353(9) Uani 1 1 d . . . . .
P2 P 0.53763(4) 0.63112(4) 0.73915(3) 0.01368(9) Uani 1 1 d . . . . .
N1 N 0.74684(13) 0.50826(13) 0.62374(9) 0.0142(3) Uani 1 1 d . . . . .
C1 C 0.83398(16) 0.53104(15) 0.67393(11) 0.0147(3) Uani 1 1 d . . . . .
C2 C 0.94209(17) 0.59915(16) 0.63273(12) 0.0183(4) Uani 1 1 d . . . . .
H2 H 1.0044 0.6144 0.6685 0.022 Uiso 1 1 calc R . . . .
C3 C 0.95723(17) 0.64296(17) 0.54173(12) 0.0204(4) Uani 1 1 d . . . . .
H3 H 1.0295 0.6892 0.5144 0.024 Uiso 1 1 calc R . . . .
C4 C 0.86533(17) 0.61950(16) 0.48824(12) 0.0174(3) Uani 1 1 d . . . . .
C5 C 0.76036(16) 0.54903(15) 0.53273(11) 0.0151(3) Uani 1 1 d . . . . .
C6 C 0.87028(18) 0.66289(17) 0.39361(12) 0.0220(4) Uani 1 1 d . . . . .
H6 H 0.9403 0.7096 0.3622 0.026 Uiso 1 1 calc R . . . .
C7 C 0.77625(19) 0.63874(18) 0.34692(12) 0.0238(4) Uani 1 1 d . . . . .
H7 H 0.7801 0.6706 0.2834 0.029 Uiso 1 1 calc R . . . .
C8 C 0.67354(18) 0.56717(18) 0.39180(12) 0.0218(4) Uani 1 1 d . . . . .
H8 H 0.6087 0.5503 0.3586 0.026 Uiso 1 1 calc R . . . .
C9 C 0.66667(17) 0.52184(17) 0.48302(12) 0.0187(4) Uani 1 1 d . . . . .
H9 H 0.5983 0.4717 0.5131 0.022 Uiso 1 1 calc R . . . .
C10 C 0.87350(16) 0.33998(16) 0.82146(11) 0.0146(3) Uani 1 1 d . . . . .
C11 C 1.00046(16) 0.33689(17) 0.84883(11) 0.0174(3) Uani 1 1 d . . . . .
H11 H 1.0359 0.4132 0.8433 0.021 Uiso 1 1 calc R . . . .
C12 C 1.07536(17) 0.22635(18) 0.88350(12) 0.0201(4) Uani 1 1 d . . . . .
H12 H 1.1603 0.2274 0.9026 0.024 Uiso 1 1 calc R . . . .
C13 C 1.02736(18) 0.11366(18) 0.89059(13) 0.0232(4) Uani 1 1 d . . . . .
H13 H 1.0787 0.0375 0.9151 0.028 Uiso 1 1 calc R . . . .
C14 C 0.90434(18) 0.11308(17) 0.86169(13) 0.0226(4) Uani 1 1 d . . . . .
H14 H 0.8714 0.0364 0.8653 0.027 Uiso 1 1 calc R . . . .
C15 C 0.82806(16) 0.22525(16) 0.82709(11) 0.0161(3) Uani 1 1 d . . . . .
C16 C 0.68567(17) 0.13119(16) 0.71689(12) 0.0189(4) Uani 1 1 d . . . . .
H16 H 0.7222 0.0472 0.7558 0.023 Uiso 1 1 calc R . . . .
C17 C 0.7816(2) 0.1831(2) 0.63957(14) 0.0311(5) Uani 1 1 d . . . . .
H17A H 0.7485 0.2663 0.6011 0.047 Uiso 1 1 calc GR . . . .
H17B H 0.7928 0.1273 0.6047 0.047 Uiso 1 1 calc GR . . . .
H17C H 0.8651 0.1892 0.6632 0.047 Uiso 1 1 calc GR . . . .
C18 C 0.5576(2) 0.1140(2) 0.68230(14) 0.0297(4) Uani 1 1 d . . . . .
H18A H 0.5028 0.0668 0.7326 0.045 Uiso 1 1 calc GR . . . .
H18B H 0.5735 0.0682 0.6407 0.045 Uiso 1 1 calc GR . . . .
H18C H 0.5139 0.1961 0.6512 0.045 Uiso 1 1 calc GR . . . .
C19 C 0.57340(17) 0.13973(16) 0.88566(12) 0.0180(4) Uani 1 1 d . . . . .
H19 H 0.5989 0.0494 0.8970 0.022 Uiso 1 1 calc R . . . .
C20 C 0.42709(17) 0.16061(18) 0.87324(13) 0.0247(4) Uani 1 1 d . . . . .
H20A H 0.3990 0.2470 0.8673 0.037 Uiso 1 1 calc GR . . . .
H20B H 0.3829 0.1031 0.9253 0.037 Uiso 1 1 calc GR . . . .
H20C H 0.4055 0.1451 0.8192 0.037 Uiso 1 1 calc GR . . . .
C21 C 0.6069(2) 0.16963(19) 0.96740(12) 0.0265(4) Uani 1 1 d . . . . .
H21A H 0.6975 0.1421 0.9821 0.040 Uiso 1 1 calc GR . . . .
H21B H 0.5507 0.1261 1.0182 0.040 Uiso 1 1 calc GR . . . .
H21C H 0.5939 0.2600 0.9545 0.040 Uiso 1 1 calc GR . . . .
C22 C 0.76399(16) 0.56572(15) 0.83123(11) 0.0150(3) Uani 1 1 d . . . . .
C23 C 0.65882(17) 0.65592(16) 0.80881(11) 0.0166(3) Uani 1 1 d . . . . .
C24 C 0.64181(18) 0.75004(17) 0.84588(12) 0.0215(4) Uani 1 1 d . . . . .
H24 H 0.5729 0.8127 0.8268 0.026 Uiso 1 1 calc R . . . .
C25 C 0.72461(19) 0.75279(18) 0.91032(13) 0.0241(4) Uani 1 1 d . . . . .
H25 H 0.7138 0.8176 0.9350 0.029 Uiso 1 1 calc R . . . .
C26 C 0.82320(19) 0.65977(18) 0.93824(13) 0.0233(4) Uani 1 1 d . . . . .
H26 H 0.8775 0.6578 0.9849 0.028 Uiso 1 1 calc R . . . .
C27 C 0.84323(17) 0.56937(17) 0.89857(12) 0.0195(4) Uani 1 1 d . . . . .
H27 H 0.9131 0.5078 0.9177 0.023 Uiso 1 1 calc R . . . .
C28 C 0.52169(18) 0.78346(16) 0.64530(12) 0.0209(4) Uani 1 1 d . . . . .
H28 H 0.4842 0.8478 0.6706 0.025 Uiso 1 1 calc R . . . .
C29 C 0.6527(2) 0.82413(19) 0.60212(15) 0.0343(5) Uani 1 1 d . . . . .
H29A H 0.7108 0.8264 0.6479 0.051 Uiso 1 1 calc GR . . . .
H29B H 0.6415 0.9075 0.5565 0.051 Uiso 1 1 calc GR . . . .
H29C H 0.6900 0.7647 0.5742 0.051 Uiso 1 1 calc GR . . . .
C30 C 0.4295(3) 0.7795(2) 0.57561(16) 0.0515(7) Uani 1 1 d . . . . .
H30A H 0.4592 0.7113 0.5539 0.077 Uiso 1 1 calc GR . . . .
H30B H 0.4276 0.8591 0.5255 0.077 Uiso 1 1 calc GR . . . .
H30C H 0.3424 0.7655 0.6025 0.077 Uiso 1 1 calc GR . . . .
C31 C 0.38421(17) 0.63509(17) 0.80474(12) 0.0186(4) Uani 1 1 d . . . . .
H31 H 0.3581 0.7243 0.7968 0.022 Uiso 1 1 calc R . . . .
C32 C 0.39978(19) 0.56336(19) 0.90457(12) 0.0258(4) Uani 1 1 d . . . . .
H32A H 0.4313 0.4767 0.9137 0.039 Uiso 1 1 calc GR . . . .
H32B H 0.3159 0.5644 0.9358 0.039 Uiso 1 1 calc GR . . . .
H32C H 0.4621 0.6029 0.9282 0.039 Uiso 1 1 calc GR . . . .
C33 C 0.27495(19) 0.5827(2) 0.77148(15) 0.0308(5) Uani 1 1 d . . . . .
H33A H 0.2661 0.6261 0.7070 0.046 Uiso 1 1 calc GR . . . .
H33B H 0.1937 0.5950 0.8026 0.046 Uiso 1 1 calc GR . . . .
H33C H 0.2949 0.4932 0.7835 0.046 Uiso 1 1 calc GR . . . .
B1 B 0.78895(18) 0.46936(18) 0.77727(13) 0.0141(4) Uani 1 1 d . . . . .
C34 C 0.8849(2) 0.12814(19) 0.21329(15) 0.0298(5) Uani 1 1 d . . . . .
C35 C 0.9755(2) 0.1482(2) 0.26665(16) 0.0352(5) Uani 1 1 d . . . . .
H35 H 1.0399 0.2055 0.2401 0.042 Uiso 1 1 calc R . . . .
C36 C 0.9732(3) 0.0863(2) 0.35757(18) 0.0475(6) Uani 1 1 d . . . . .
H36 H 1.0355 0.1015 0.3933 0.057 Uiso 1 1 calc R . . . .
C37 C 0.8807(3) 0.0018(2) 0.39747(19) 0.0505(7) Uani 1 1 d . . . . .
H37 H 0.8795 -0.0411 0.4603 0.061 Uiso 1 1 calc R . . . .
C38 C 0.7904(2) -0.0192(2) 0.34479(19) 0.0438(6) Uani 1 1 d . . . . .
H38 H 0.7265 -0.0769 0.3714 0.053 Uiso 1 1 calc R . . . .
C39 C 0.7927(2) 0.0434(2) 0.25368(17) 0.0359(5) Uani 1 1 d . . . . .
H39 H 0.7301 0.0282 0.2180 0.043 Uiso 1 1 calc R . . . .
C40 C 0.8848(2) 0.1987(2) 0.11440(16) 0.0376(5) Uani 1 1 d . . . . .
H40A H 0.8021 0.1911 0.0904 0.056 Uiso 1 1 calc GR . . . .
H40B H 0.9557 0.1640 0.0851 0.056 Uiso 1 1 calc GR . . . .
H40C H 0.8964 0.2870 0.1031 0.056 Uiso 1 1 calc GR . . . .

loop_
_atom_site_aniso_label
_atom_site_aniso_U_11
_atom_site_aniso_U_22
_atom_site_aniso_U_33
_atom_site_aniso_U_23
_atom_site_aniso_U_13
_atom_site_aniso_U_12
Rh1 0.01239(7) 0.01092(7) 0.01349(7) -0.00382(5) -0.00049(5) -0.00136(5)
P1 0.0134(2) 0.0108(2) 0.0165(2) -0.00481(16) 0.00009(16) -0.00167(16)
P2 0.0153(2) 0.0114(2) 0.0138(2) -0.00381(16) -0.00070(16) 0.00007(16)
N1 0.0146(7) 0.0124(7) 0.0158(7) -0.0054(6) -0.0001(5) -0.0003(5)
C1 0.0157(8) 0.0115(8) 0.0171(8) -0.0053(6) -0.0014(6) 0.0009(6)
C2 0.0173(8) 0.0184(9) 0.0212(9) -0.0088(7) -0.0015(7) -0.0032(7)
C3 0.0160(8) 0.0207(9) 0.0245(9) -0.0074(7) 0.0050(7) -0.0069(7)
C4 0.0179(8) 0.0151(8) 0.0190(9) -0.0058(7) 0.0026(7) -0.0017(7)
C5 0.0173(8) 0.0129(8) 0.0153(8) -0.0055(6) -0.0001(6) 0.0003(6)
C6 0.0227(9) 0.0212(9) 0.0202(9) -0.0054(7) 0.0063(7) -0.0040(7)
C7 0.0308(10) 0.0247(10) 0.0145(9) -0.0058(7) 0.0018(7) 0.0002(8)
C8 0.0225(9) 0.0263(10) 0.0185(9) -0.0102(8) -0.0035(7) 0.0001(8)
C9 0.0185(9) 0.0183(9) 0.0199(9) -0.0073(7) 0.0002(7) -0.0023(7)
C10 0.0149(8) 0.0174(8) 0.0115(8) -0.0052(6) 0.0013(6) -0.0013(6)
C11 0.0162(8) 0.0205(9) 0.0167(8) -0.0078(7) 0.0006(7) -0.0023(7)
C12 0.0142(8) 0.0287(10) 0.0184(9) -0.0102(8) -0.0019(7) 0.0021(7)
C13 0.0205(9) 0.0222(9) 0.0246(10) -0.0067(8) -0.0038(7) 0.0074(7)
C14 0.0219(9) 0.0169(9) 0.0281(10) -0.0066(8) -0.0022(8) 0.0003(7)
C15 0.0142(8) 0.0165(8) 0.0168(8) -0.0049(7) 0.0004(6) -0.0004(6)
C16 0.0223(9) 0.0142(8) 0.0220(9) -0.0087(7) 0.0002(7) -0.0008(7)
C17 0.0338(11) 0.0338(11) 0.0327(11) -0.0208(9) 0.0118(9) -0.0086(9)
C18 0.0295(11) 0.0329(11) 0.0355(11) -0.0221(9) -0.0017(9) -0.0052(9)
C19 0.0179(8) 0.0136(8) 0.0198(9) -0.0030(7) 0.0028(7) -0.0018(7)
C20 0.0186(9) 0.0239(10) 0.0296(10) -0.0065(8) 0.0050(8) -0.0060(7)
C21 0.0291(10) 0.0288(10) 0.0186(9) -0.0047(8) 0.0012(8) -0.0021(8)
C22 0.0169(8) 0.0133(8) 0.0142(8) -0.0035(6) 0.0015(6) -0.0047(6)
C23 0.0178(8) 0.0149(8) 0.0170(8) -0.0050(7) 0.0002(7) -0.0035(7)
C24 0.0240(9) 0.0176(9) 0.0252(10) -0.0104(7) -0.0002(7) 0.0000(7)
C25 0.0285(10) 0.0223(9) 0.0281(10) -0.0166(8) 0.0016(8) -0.0049(8)
C26 0.0258(10) 0.0276(10) 0.0214(9) -0.0133(8) -0.0025(7) -0.0061(8)
C27 0.0195(9) 0.0201(9) 0.0192(9) -0.0068(7) -0.0018(7) -0.0018(7)
C28 0.0289(10) 0.0121(8) 0.0195(9) -0.0034(7) 0.0000(7) 0.0014(7)
C29 0.0405(13) 0.0200(10) 0.0315(11) 0.0021(8) 0.0138(9) -0.0008(9)
C30 0.0749(19) 0.0342(13) 0.0338(13) 0.0082(10) -0.0295(13) -0.0107(13)
C31 0.0171(8) 0.0192(9) 0.0208(9) -0.0091(7) 0.0015(7) 0.0005(7)
C32 0.0280(10) 0.0267(10) 0.0201(9) -0.0059(8) 0.0064(8) -0.0028(8)
C33 0.0176(9) 0.0457(13) 0.0351(12) -0.0217(10) 0.0020(8) -0.0030(9)
B1 0.0122(9) 0.0145(9) 0.0163(9) -0.0056(7) -0.0001(7) -0.0036(7)
C34 0.0268(10) 0.0258(10) 0.0436(12) -0.0215(9) -0.0007(9) 0.0017(8)
C35 0.0318(12) 0.0310(12) 0.0434(13) -0.0127(10) -0.0019(10) -0.0063(9)
C36 0.0446(14) 0.0446(15) 0.0489(15) -0.0088(12) -0.0146(12) -0.0037(12)
C37 0.0526(16) 0.0404(14) 0.0453(15) 0.0011(12) -0.0023(12) 0.0003(12)
C38 0.0353(13) 0.0284(12) 0.0623(17) -0.0099(11) 0.0083(12) -0.0042(10)
C39 0.0270(11) 0.0314(12) 0.0561(15) -0.0242(11) 0.0036(10) -0.0031(9)
C40 0.0346(12) 0.0443(14) 0.0427(13) -0.0252(11) 0.0005(10) -0.0076(10)

loop_
_atom_type_symbol
_atom_type_description
_atom_type_scat_dispersion_real
_atom_type_scat_dispersion_imag
_atom_type_scat_source
C C 0.0033 0.0016 'International Tables Vol C Tables 4.2.6.8 and 6.1.1.4'
H H 0.0000 0.0000 'International Tables Vol C Tables 4.2.6.8 and 6.1.1.4'
B B 0.0013 0.0007 'International Tables Vol C Tables 4.2.6.8 and 6.1.1.4'
N N 0.0061 0.0033 'International Tables Vol C Tables 4.2.6.8 and 6.1.1.4'
P P 0.1023 0.0942 'International Tables Vol C Tables 4.2.6.8 and 6.1.1.4'
Rh Rh -1.1178 0.9187 'International Tables Vol C Tables 4.2.6.8 and 6.1.1.4'

loop_
_geom_angle_atom_site_label_1
_geom_angle_atom_site_label_2
_geom_angle_atom_site_label_3
_geom_angle
_geom_angle_site_symmetry_1
_geom_angle_site_symmetry_3
_geom_angle_publ_flag
P1 Rh1 H 80.3 . . ?
P1 Rh1 P2 154.142(18) . . ?
P2 Rh1 H 79.2 . . ?
N1 Rh1 H 170.1 . . ?
N1 Rh1 P1 101.53(4) . . ?
N1 Rh1 P2 96.11(4) . . ?
N1 Rh1 B1 66.44(6) . . ?
B1 Rh1 H 104.2 . . ?
B1 Rh1 P1 85.34(5) . . ?
B1 Rh1 P2 84.56(5) . . ?
C15 P1 Rh1 105.95(6) . . ?
C15 P1 C16 103.15(8) . . ?
C15 P1 C19 103.18(8) . . ?
C16 P1 Rh1 123.59(6) . . ?
C16 P1 C19 102.65(8) . . ?
C19 P1 Rh1 115.93(6) . . ?
C23 P2 Rh1 103.90(6) . . ?
C23 P2 C28 103.29(8) . . ?
C23 P2 C31 102.88(8) . . ?
C28 P2 Rh1 126.74(6) . . ?
C28 P2 C31 102.10(8) . . ?
C31 P2 Rh1 115.07(6) . . ?
C1 N1 Rh1 96.89(10) . . ?
C1 N1 C5 121.12(15) . . ?
C5 N1 Rh1 140.66(12) . . ?
N1 C1 C2 120.00(15) . . ?
N1 C1 B1 107.97(14) . . ?
C2 C1 B1 132.04(15) . . ?
C1 C2 H2 119.9 . . ?
C3 C2 C1 120.29(16) . . ?
C3 C2 H2 119.9 . . ?
C2 C3 H3 120.0 . . ?
C2 C3 C4 120.02(16) . . ?
C4 C3 H3 120.0 . . ?
C3 C4 C5 117.49(16) . . ?
C3 C4 C6 124.56(16) . . ?
C6 C4 C5 117.94(16) . . ?
N1 C5 C4 121.07(15) . . ?
N1 C5 C9 118.94(15) . . ?
C9 C5 C4 119.99(16) . . ?
C4 C6 H6 119.5 . . ?
C7 C6 C4 120.97(17) . . ?
C7 C6 H6 119.5 . . ?
C6 C7 H7 119.7 . . ?
C6 C7 C8 120.58(17) . . ?
C8 C7 H7 119.7 . . ?
C7 C8 H8 119.9 . . ?
C9 C8 C7 120.15(17) . . ?
C9 C8 H8 119.9 . . ?
C5 C9 H9 119.8 . . ?
C8 C9 C5 120.32(17) . . ?
C8 C9 H9 119.8 . . ?
C11 C10 C15 116.69(15) . . ?
C11 C10 B1 121.70(15) . . ?
C15 C10 B1 121.37(15) . . ?
C10 C11 H11 119.0 . . ?
C12 C11 C10 121.95(17) . . ?
C12 C11 H11 119.0 . . ?
C11 C12 H12 119.8 . . ?
C11 C12 C13 120.39(17) . . ?
C13 C12 H12 119.8 . . ?
C12 C13 H13 120.3 . . ?
C14 C13 C12 119.46(17) . . ?
C14 C13 H13 120.3 . . ?
C13 C14 H14 120.0 . . ?
C13 C14 C15 120.10(17) . . ?
C15 C14 H14 120.0 . . ?
C10 C15 P1 115.32(13) . . ?
C14 C15 P1 123.31(14) . . ?
C14 C15 C10 121.36(16) . . ?
P1 C16 H16 108.0 . . ?
C17 C16 P1 109.87(13) . . ?
C17 C16 H16 108.0 . . ?
C18 C16 P1 112.32(13) . . ?
C18 C16 H16 108.0 . . ?
C18 C16 C17 110.48(16) . . ?
C16 C17 H17A 109.5 . . ?
C16 C17 H17B 109.5 . . ?
C16 C17 H17C 109.5 . . ?
H17A C17 H17B 109.5 . . ?
H17A C17 H17C 109.5 . . ?
H17B C17 H17C 109.5 . . ?
C16 C18 H18A 109.5 . . ?
C16 C18 H18B 109.5 . . ?
C16 C18 H18C 109.5 . . ?
H18A C18 H18B 109.5 . . ?
H18A C18 H18C 109.5 . . ?
H18B C18 H18C 109.5 . . ?
P1 C19 H19 108.2 . . ?
C20 C19 P1 112.56(12) . . ?
C20 C19 H19 108.2 . . ?
C21 C19 P1 110.40(12) . . ?
C21 C19 H19 108.2 . . ?
C21 C19 C20 109.18(15) . . ?
C19 C20 H20A 109.5 . . ?
C19 C20 H20B 109.5 . . ?
C19 C20 H20C 109.5 . . ?
H20A C20 H20B 109.5 . . ?
H20A C20 H20C 109.5 . . ?
H20B C20 H20C 109.5 . . ?
C19 C21 H21A 109.5 . . ?
C19 C21 H21B 109.5 . . ?
C19 C21 H21C 109.5 . . ?
H21A C21 H21B 109.5 . . ?
H21A C21 H21C 109.5 . . ?
H21B C21 H21C 109.5 . . ?
C23 C22 B1 119.39(15) . . ?
C27 C22 C23 116.07(16) . . ?
C27 C22 B1 124.51(15) . . ?
C22 C23 P2 115.77(13) . . ?
C24 C23 P2 122.30(14) . . ?
C24 C23 C22 121.56(16) . . ?
C23 C24 H24 119.8 . . ?
C25 C24 C23 120.49(17) . . ?
C25 C24 H24 119.8 . . ?
C24 C25 H25 120.5 . . ?
C26 C25 C24 118.97(17) . . ?
C26 C25 H25 120.5 . . ?
C25 C26 H26 119.8 . . ?
C25 C26 C27 120.35(17) . . ?
C27 C26 H26 119.8 . . ?
C22 C27 H27 118.9 . . ?
C26 C27 C22 122.29(17) . . ?
C26 C27 H27 118.9 . . ?
P2 C28 H28 107.6 . . ?
C29 C28 P2 111.66(13) . . ?
C29 C28 H28 107.6 . . ?
C30 C28 P2 111.53(14) . . ?
C30 C28 H28 107.6 . . ?
C30 C28 C29 110.50(19) . . ?
C28 C29 H29A 109.5 . . ?
C28 C29 H29B 109.5 . . ?
C28 C29 H29C 109.5 . . ?
H29A C29 H29B 109.5 . . ?
H29A C29 H29C 109.5 . . ?
H29B C29 H29C 109.5 . . ?
C28 C30 H30A 109.5 . . ?
C28 C30 H30B 109.5 . . ?
C28 C30 H30C 109.5 . . ?
H30A C30 H30B 109.5 . . ?
H30A C30 H30C 109.5 . . ?
H30B C30 H30C 109.5 . . ?
P2 C31 H31 108.0 . . ?
C32 C31 P2 112.37(12) . . ?
C32 C31 H31 108.0 . . ?
C33 C31 P2 111.64(13) . . ?
C33 C31 H31 108.0 . . ?
C33 C31 C32 108.78(16) . . ?
C31 C32 H32A 109.5 . . ?
C31 C32 H32B 109.5 . . ?
C31 C32 H32C 109.5 . . ?
H32A C32 H32B 109.5 . . ?
H32A C32 H32C 109.5 . . ?
H32B C32 H32C 109.5 . . ?
C31 C33 H33A 109.5 . . ?
C31 C33 H33B 109.5 . . ?
C31 C33 H33C 109.5 . . ?
H33A C33 H33B 109.5 . . ?
H33A C33 H33C 109.5 . . ?
H33B C33 H33C 109.5 . . ?
C1 B1 Rh1 87.25(10) . . ?
C1 B1 C22 115.29(14) . . ?
C10 B1 Rh1 111.88(11) . . ?
C10 B1 C1 108.92(14) . . ?
C10 B1 C22 119.58(15) . . ?
C22 B1 Rh1 109.36(11) . . ?
C35 C34 C39 118.4(2) . . ?
C35 C34 C40 120.7(2) . . ?
C39 C34 C40 120.8(2) . . ?
C34 C35 H35 119.7 . . ?
C36 C35 C34 120.7(2) . . ?
C36 C35 H35 119.7 . . ?
C35 C36 H36 119.7 . . ?
C35 C36 C37 120.6(2) . . ?
C37 C36 H36 119.7 . . ?
C36 C37 H37 120.4 . . ?
C38 C37 C36 119.2(2) . . ?
C38 C37 H37 120.4 . . ?
C37 C38 H38 119.9 . . ?
C39 C38 C37 120.1(2) . . ?
C39 C38 H38 119.9 . . ?
C34 C39 H39 119.5 . . ?
C38 C39 C34 121.0(2) . . ?
C38 C39 H39 119.5 . . ?
C34 C40 H40A 109.5 . . ?
C34 C40 H40B 109.5 . . ?
C34 C40 H40C 109.5 . . ?
H40A C40 H40B 109.5 . . ?
H40A C40 H40C 109.5 . . ?
H40B C40 H40C 109.5 . . ?

loop_
_geom_bond_atom_site_label_1
_geom_bond_atom_site_label_2
_geom_bond_distance
_geom_bond_site_symmetry_2
_geom_bond_publ_flag
Rh1 H 1.4026 . ?
Rh1 P1 2.2643(5) . ?
Rh1 P2 2.2902(5) . ?
Rh1 N1 2.1554(14) . ?
Rh1 B1 2.2072(19) . ?
P1 C15 1.8192(18) . ?
P1 C16 1.8590(18) . ?
P1 C19 1.8640(18) . ?
P2 C23 1.8239(18) . ?
P2 C28 1.8615(18) . ?
P2 C31 1.8625(18) . ?
N1 C1 1.338(2) . ?
N1 C5 1.365(2) . ?
C1 C2 1.416(2) . ?
C1 B1 1.611(2) . ?
C2 H2 0.9500 . ?
C2 C3 1.366(3) . ?
C3 H3 0.9500 . ?
C3 C4 1.414(2) . ?
C4 C5 1.415(2) . ?
C4 C6 1.415(3) . ?
C5 C9 1.406(2) . ?
C6 H6 0.9500 . ?
C6 C7 1.360(3) . ?
C7 H7 0.9500 . ?
C7 C8 1.404(3) . ?
C8 H8 0.9500 . ?
C8 C9 1.364(2) . ?
C9 H9 0.9500 . ?
C10 C11 1.403(2) . ?
C10 C15 1.404(2) . ?
C10 B1 1.605(2) . ?
C11 H11 0.9500 . ?
C11 C12 1.379(2) . ?
C12 H12 0.9500 . ?
C12 C13 1.387(3) . ?
C13 H13 0.9500 . ?
C13 C14 1.381(3) . ?
C14 H14 0.9500 . ?
C14 C15 1.400(2) . ?
C16 H16 1.0000 . ?
C16 C17 1.523(3) . ?
C16 C18 1.518(3) . ?
C17 H17A 0.9800 . ?
C17 H17B 0.9800 . ?
C17 H17C 0.9800 . ?
C18 H18A 0.9800 . ?
C18 H18B 0.9800 . ?
C18 H18C 0.9800 . ?
C19 H19 1.0000 . ?
C19 C20 1.528(2) . ?
C19 C21 1.523(3) . ?
C20 H20A 0.9800 . ?
C20 H20B 0.9800 . ?
C20 H20C 0.9800 . ?
C21 H21A 0.9800 . ?
C21 H21B 0.9800 . ?
C21 H21C 0.9800 . ?
C22 C23 1.406(2) . ?
C22 C27 1.401(2) . ?
C22 B1 1.618(3) . ?
C23 C24 1.394(2) . ?
C24 H24 0.9500 . ?
C24 C25 1.385(3) . ?
C25 H25 0.9500 . ?
C25 C26 1.383(3) . ?
C26 H26 0.9500 . ?
C26 C27 1.387(3) . ?
C27 H27 0.9500 . ?
C28 H28 1.0000 . ?
C28 C29 1.522(3) . ?
C28 C30 1.520(3) . ?
C29 H29A 0.9800 . ?
C29 H29B 0.9800 . ?
C29 H29C 0.9800 . ?
C30 H30A 0.9800 . ?
C30 H30B 0.9800 . ?
C30 H30C 0.9800 . ?
C31 H31 1.0000 . ?
C31 C32 1.527(3) . ?
C31 C33 1.525(3) . ?
C32 H32A 0.9800 . ?
C32 H32B 0.9800 . ?
C32 H32C 0.9800 . ?
C33 H33A 0.9800 . ?
C33 H33B 0.9800 . ?
C33 H33C 0.9800 . ?
C34 C35 1.385(3) . ?
C34 C39 1.387(3) . ?
C34 C40 1.501(3) . ?
C35 H35 0.9500 . ?
C35 C36 1.375(3) . ?
C36 H36 0.9500 . ?
C36 C37 1.385(4) . ?
C37 H37 0.9500 . ?
C37 C38 1.381(4) . ?
C38 H38 0.9500 . ?
C38 C39 1.378(4) . ?
C39 H39 0.9500 . ?
C40 H40A 0.9800 . ?
C40 H40B 0.9800 . ?
C40 H40C 0.9800 . ?

loop_
_geom_torsion_atom_site_label_1
_geom_torsion_atom_site_label_2
_geom_torsion_atom_site_label_3
_geom_torsion_atom_site_label_4
_geom_torsion
_geom_torsion_site_symmetry_1
_geom_torsion_site_symmetry_2
_geom_torsion_site_symmetry_3
_geom_torsion_site_symmetry_4
_geom_torsion_publ_flag
Rh1 P1 C15 C10 3.77(14) . . . . ?
Rh1 P1 C15 C14 -175.34(14) . . . . ?
Rh1 P1 C16 C17 57.16(15) . . . . ?
Rh1 P1 C16 C18 -66.25(15) . . . . ?
Rh1 P1 C19 C20 50.00(14) . . . . ?
Rh1 P1 C19 C21 -72.28(13) . . . . ?
Rh1 P2 C23 C22 5.71(14) . . . . ?
Rh1 P2 C23 C24 -167.41(14) . . . . ?
Rh1 P2 C28 C29 -66.67(16) . . . . ?
Rh1 P2 C28 C30 57.51(19) . . . . ?
Rh1 P2 C31 C32 69.80(14) . . . . ?
Rh1 P2 C31 C33 -52.74(15) . . . . ?
Rh1 N1 C1 C2 -168.98(14) . . . . ?
Rh1 N1 C1 B1 11.06(13) . . . . ?
Rh1 N1 C5 C4 161.61(13) . . . . ?
Rh1 N1 C5 C9 -17.3(3) . . . . ?
P2 C23 C24 C25 168.88(15) . . . . ?
N1 C1 C2 C3 0.7(3) . . . . ?
N1 C1 B1 Rh1 -10.73(13) . . . . ?
N1 C1 B1 C10 101.48(16) . . . . ?
N1 C1 B1 C22 -120.87(15) . . . . ?
N1 C5 C9 C8 176.36(16) . . . . ?
C1 N1 C5 C4 -1.6(2) . . . . ?
C1 N1 C5 C9 179.50(15) . . . . ?
C1 C2 C3 C4 -0.5(3) . . . . ?
C2 C1 B1 Rh1 169.32(17) . . . . ?
C2 C1 B1 C10 -78.5(2) . . . . ?
C2 C1 B1 C22 59.2(2) . . . . ?
C2 C3 C4 C5 -0.6(3) . . . . ?
C2 C3 C4 C6 178.53(18) . . . . ?
C3 C4 C5 N1 1.7(2) . . . . ?
C3 C4 C5 C9 -179.42(16) . . . . ?
C3 C4 C6 C7 -178.43(18) . . . . ?
C4 C5 C9 C8 -2.6(3) . . . . ?
C4 C6 C7 C8 -1.7(3) . . . . ?
C5 N1 C1 C2 0.4(2) . . . . ?
C5 N1 C1 B1 -179.57(14) . . . . ?
C5 C4 C6 C7 0.7(3) . . . . ?
C6 C4 C5 N1 -177.51(16) . . . . ?
C6 C4 C5 C9 1.4(2) . . . . ?
C6 C7 C8 C9 0.5(3) . . . . ?
C7 C8 C9 C5 1.6(3) . . . . ?
C10 C11 C12 C13 1.4(3) . . . . ?
C11 C10 C15 P1 -176.67(12) . . . . ?
C11 C10 C15 C14 2.5(2) . . . . ?
C11 C10 B1 Rh1 173.58(13) . . . . ?
C11 C10 B1 C1 78.82(19) . . . . ?
C11 C10 B1 C22 -56.7(2) . . . . ?
C11 C12 C13 C14 0.7(3) . . . . ?
C12 C13 C14 C15 -1.2(3) . . . . ?
C13 C14 C15 P1 178.58(14) . . . . ?
C13 C14 C15 C10 -0.5(3) . . . . ?
C15 P1 C16 C17 -62.44(15) . . . . ?
C15 P1 C16 C18 174.15(13) . . . . ?
C15 P1 C19 C20 165.32(13) . . . . ?
C15 P1 C19 C21 43.04(14) . . . . ?
C15 C10 C11 C12 -2.9(2) . . . . ?
C15 C10 B1 Rh1 -0.6(2) . . . . ?
C15 C10 B1 C1 -95.33(18) . . . . ?
C15 C10 B1 C22 129.12(17) . . . . ?
C16 P1 C15 C10 134.89(13) . . . . ?
C16 P1 C15 C14 -44.22(17) . . . . ?
C16 P1 C19 C20 -87.70(14) . . . . ?
C16 P1 C19 C21 150.01(13) . . . . ?
C19 P1 C15 C10 -118.51(13) . . . . ?
C19 P1 C15 C14 62.39(17) . . . . ?
C19 P1 C16 C17 -169.45(14) . . . . ?
C19 P1 C16 C18 67.15(15) . . . . ?
C22 C23 C24 C25 -3.8(3) . . . . ?
C23 P2 C28 C29 52.29(16) . . . . ?
C23 P2 C28 C30 176.47(17) . . . . ?
C23 P2 C31 C32 -42.47(15) . . . . ?
C23 P2 C31 C33 -165.01(14) . . . . ?
C23 C22 C27 C26 -2.8(3) . . . . ?
C23 C22 B1 Rh1 -28.19(19) . . . . ?
C23 C22 B1 C1 68.1(2) . . . . ?
C23 C22 B1 C10 -159.01(15) . . . . ?
C23 C24 C25 C26 -0.9(3) . . . . ?
C24 C25 C26 C27 3.7(3) . . . . ?
C25 C26 C27 C22 -1.8(3) . . . . ?
C27 C22 C23 P2 -167.61(13) . . . . ?
C27 C22 C23 C24 5.6(2) . . . . ?
C27 C22 B1 Rh1 153.97(14) . . . . ?
C27 C22 B1 C1 -109.73(19) . . . . ?
C27 C22 B1 C10 23.2(2) . . . . ?
C28 P2 C23 C22 -128.04(13) . . . . ?
C28 P2 C23 C24 58.84(17) . . . . ?
C28 P2 C31 C32 -149.34(13) . . . . ?
C28 P2 C31 C33 88.12(15) . . . . ?
C31 P2 C23 C22 125.99(13) . . . . ?
C31 P2 C23 C24 -47.13(17) . . . . ?
C31 P2 C28 C29 158.84(14) . . . . ?
C31 P2 C28 C30 -76.98(18) . . . . ?
B1 C1 C2 C3 -179.37(17) . . . . ?
B1 C10 C11 C12 -177.34(16) . . . . ?
B1 C10 C15 P1 -2.2(2) . . . . ?
B1 C10 C15 C14 176.88(16) . . . . ?
B1 C22 C23 P2 14.4(2) . . . . ?
B1 C22 C23 C24 -172.45(16) . . . . ?
B1 C22 C27 C26 175.10(17) . . . . ?
C34 C35 C36 C37 0.5(4) . . . . ?
C35 C34 C39 C38 0.3(3) . . . . ?
C35 C36 C37 C38 -0.2(4) . . . . ?
C36 C37 C38 C39 0.0(4) . . . . ?
C37 C38 C39 C34 0.0(4) . . . . ?
C39 C34 C35 C36 -0.5(3) . . . . ?
C40 C34 C35 C36 178.1(2) . . . . ?
C40 C34 C39 C38 -178.3(2) . . . . ?
